data_4073327
loop_
_publ_author_name
'Hijazi, Akram'
'Djukic, Jean-Pierre'
'Allouche, Lionel'
'de Cian, Andr\'e'
'Pfeffer, Michel'
'Le Goff, Xavier-Fr\'ed\'eric'
'Ricard, Louis'

_publ_section_title
;
 Stereoselective Cyclometalation of Planar Pro-chiral
 (\h6-Arene)tricarbonylchromium Complexes withOC-6-[Ru(CO)2Cl2]n
;
_journal_issue 17
_journal_name_full Organometallics
_journal_page_first 4180
_journal_paper_doi 10.1021/om070239p
_journal_volume 26
_journal_year 2007
_chemical_formula_sum 'C36 H29 Fe N3 O4 Ru'
_chemical_formula_weight 724.54
_chemical_name_systematic
; 
 ? 
;
_space_group_IT_number 19
_symmetry_cell_setting orthorhombic
_symmetry_space_group_name_Hall 'P 2ac 2ab'
_symmetry_space_group_name_H-M 'P 21 21 21'
_atom_sites_solution_hydrogens geom
_atom_sites_solution_primary direct
_atom_sites_solution_secondary difmap
_audit_creation_method SHELXL-97
_cell_angle_alpha 90.00
_cell_angle_beta 90.00
_cell_angle_gamma 90.00
_cell_formula_units_Z 4
_cell_length_a 9.6000(10)
_cell_length_b 13.4600(10)
_cell_length_c 23.3740(10)
_cell_measurement_reflns_used 4845
_cell_measurement_temperature 150.0(1)
_cell_measurement_theta_max 30.034
_cell_measurement_theta_min 0.998
_cell_volume 3020.3(4)
_computing_structure_refinement 'SHELXL-97 (Sheldrick, 1997)'
_computing_structure_solution 'SHELXS-97 (Sheldrick, 1990)'
_diffrn_ambient_temperature 150.0(1)
_diffrn_measured_fraction_theta_full 0.997
_diffrn_measured_fraction_theta_max 0.997
_diffrn_measurement_device_type KappaCCD
_diffrn_measurement_method 'phi and omega scans'
_diffrn_radiation_monochromator graphite
_diffrn_radiation_source 'fine-focus sealed tube'
_diffrn_radiation_type MoK\a
_diffrn_radiation_wavelength 0.71069
_diffrn_reflns_av_R_equivalents 0.0000
_diffrn_reflns_av_sigmaI/netI 0.0272
_diffrn_reflns_limit_h_max 13
_diffrn_reflns_limit_h_min -13
_diffrn_reflns_limit_k_max 18
_diffrn_reflns_limit_k_min -18
_diffrn_reflns_limit_l_max 32
_diffrn_reflns_limit_l_min -32
_diffrn_reflns_number 8664
_diffrn_reflns_theta_full 30.03
_diffrn_reflns_theta_max 30.03
_diffrn_reflns_theta_min 3.14
_exptl_absorpt_coefficient_mu 1.027
_exptl_absorpt_correction_T_max 0.8696
_exptl_absorpt_correction_T_min 0.8057
_exptl_absorpt_correction_type multi-scan
_exptl_crystal_colour vermilion
_exptl_crystal_density_diffrn 1.593
_exptl_crystal_density_method 'not measured'
_exptl_crystal_description plate
_exptl_crystal_F_000 1472
_exptl_crystal_size_max 0.22
_exptl_crystal_size_mid 0.22
_exptl_crystal_size_min 0.14
_refine_diff_density_max 0.626
_refine_diff_density_min -0.804
_refine_diff_density_rms 0.064
_refine_ls_abs_structure_details 'Flack H D (1983), Acta Cryst. A39, 876-881'
_refine_ls_abs_structure_Flack -0.020(11)
_refine_ls_extinction_coef 0.0021(3)
_refine_ls_extinction_expression Fc^*^=kFc[1+0.001xFc^2^\l^3^/sin(2\q)]^-1/4^
_refine_ls_extinction_method SHELXL
_refine_ls_goodness_of_fit_ref 1.032
_refine_ls_hydrogen_treatment mixed
_refine_ls_matrix_type full
_refine_ls_number_parameters 407
_refine_ls_number_reflns 8664
_refine_ls_number_restraints 0
_refine_ls_restrained_S_all 1.032
_refine_ls_R_factor_all 0.0262
_refine_ls_R_factor_gt 0.0248
_refine_ls_shift/su_max 0.002
_refine_ls_shift/su_mean 0.000
_refine_ls_structure_factor_coef Fsqd
_refine_ls_weighting_details 'calc w=1/[\s^2^(Fo^2^)+(0.0413P)^2^+0.6831P] where P=(Fo^2^+2Fc^2^)/3'
_refine_ls_weighting_scheme calc
_refine_ls_wR_factor_gt 0.0656
_refine_ls_wR_factor_ref 0.0666
_reflns_number_gt 8352
_reflns_number_total 8664
_reflns_threshold_expression >2sigma(I)
_cod_data_source_file om070239p-file005.cif
_cod_data_source_block 15a
_cod_depositor_comments
;
The following automatic conversions were performed:

'_symmetry_cell_setting' value 'Orthorhombic' changed to
'orthorhombic' according to
/home/saulius/struct/CIF-dictionaries/cif_core.dic dictionary named
'cif_core.dic' version 2.4.1 from 2010-06-29.

Automatic conversion script
Id: cif_fix_values 1715 2011-07-08 13:25:40Z adriana 
;
_cod_original_sg_symbol_H-M 'P212121     '
_cod_database_code 4073327

loop_
_symmetry_equiv_pos_as_xyz
'x, y, z'
'-x+1/2, -y, z+1/2'
'x+1/2, -y+1/2, -z'
'-x, y+1/2, -z+1/2'

loop_
_atom_site_label
_atom_site_type_symbol
_atom_site_fract_x
_atom_site_fract_y
_atom_site_fract_z
_atom_site_U_iso_or_equiv
_atom_site_adp_type
_atom_site_occupancy
_atom_site_symmetry_multiplicity
_atom_site_calc_flag
_atom_site_refinement_flags
Ru Ru 0.545789(14) 0.985058(11) 0.096950(5) 0.01683(4) Uani 1 1 d .
Fe Fe 0.87636(3) 1.13585(2) 0.129426(12) 0.02181(7) Uani 1 1 d .
O1 O 0.22137(15) 0.92942(12) 0.22030(6) 0.0260(3) Uani 1 1 d .
O2 O 0.27390(16) 0.73798(12) 0.05426(6) 0.0283(3) Uani 1 1 d .
O3 O 0.37361(18) 1.15187(15) 0.04939(8) 0.0436(4) Uani 1 1 d .
O4 O 0.72500(16) 1.00266(14) -0.00777(6) 0.0346(4) Uani 1 1 d .
N1 N 0.41231(16) 0.97181(12) 0.16956(6) 0.0192(3) Uani 1 1 d .
N2 N 0.43614(16) 0.85844(13) 0.06349(6) 0.0209(3) Uani 1 1 d .
N3 N 0.68644(17) 0.88652(13) 0.14172(7) 0.0198(3) Uani 1 1 d .
C1 C 0.4151(2) 1.03378(15) 0.22172(8) 0.0227(4) Uani 1 1 d .
H1 H 0.4381 1.1042 0.2118 0.027 Uiso 1 1 calc R
C2 C 0.2641(2) 1.02560(17) 0.24135(9) 0.0280(4) Uani 1 1 d .
H2A H 0.2573 1.0288 0.2836 0.034 Uiso 1 1 calc R
H2B H 0.2065 1.0792 0.2246 0.034 Uiso 1 1 calc R
C3 C 0.3049(2) 0.91159(16) 0.17346(8) 0.0218(4) Uani 1 1 d .
C4 C 0.2635(2) 0.83329(16) 0.13873(8) 0.0256(4) Uani 1 1 d .
H4 H 0.1883 0.7923 0.1506 0.031 Uiso 1 1 calc R
C5 C 0.3293(2) 0.81324(15) 0.08701(8) 0.0230(4) Uani 1 1 d .
C6 C 0.3682(2) 0.72465(16) 0.00653(9) 0.0288(4) Uani 1 1 d .
H6A H 0.3162 0.7126 -0.0294 0.035 Uiso 1 1 calc R
H6B H 0.4322 0.6682 0.0134 0.035 Uiso 1 1 calc R
C7 C 0.4481(2) 0.82272(15) 0.00372(8) 0.0240(4) Uani 1 1 d .
H7 H 0.5480 0.8096 -0.0056 0.029 Uiso 1 1 calc R
C8 C 0.51305(19) 0.99544(16) 0.26761(8) 0.0240(4) Uani 1 1 d .
C9 C 0.5341(2) 0.89457(16) 0.27596(8) 0.0268(4) Uani 1 1 d .
H9 H 0.4933 0.8481 0.2504 0.032 Uiso 1 1 calc R
C10 C 0.6147(2) 0.8608(2) 0.32164(9) 0.0339(5) Uani 1 1 d .
H10 H 0.6292 0.7915 0.3268 0.041 Uiso 1 1 calc R
C11 C 0.6735(3) 0.9278(2) 0.35934(10) 0.0409(6) Uani 1 1 d .
H11 H 0.7276 0.9048 0.3907 0.049 Uiso 1 1 calc R
C12 C 0.6534(3) 1.0289(2) 0.35125(10) 0.0417(6) Uani 1 1 d .
H12 H 0.6942 1.0752 0.3769 0.050 Uiso 1 1 calc R
C13 C 0.5739(2) 1.06218(19) 0.30574(9) 0.0326(5) Uani 1 1 d .
H13 H 0.5606 1.1315 0.3004 0.039 Uiso 1 1 calc R
C14 C 0.3893(2) 0.89862(16) -0.03753(8) 0.0258(4) Uani 1 1 d .
C15 C 0.4679(3) 0.93281(18) -0.08317(8) 0.0322(5) Uani 1 1 d .
H15 H 0.5585 0.9065 -0.0894 0.039 Uiso 1 1 calc R
C16 C 0.4162(3) 1.00478(19) -0.11984(10) 0.0419(6) Uani 1 1 d .
H16 H 0.4721 1.0285 -0.1505 0.050 Uiso 1 1 calc R
C17 C 0.2841(4) 1.04202(19) -0.11199(11) 0.0445(7) Uani 1 1 d .
H17 H 0.2484 1.0908 -0.1375 0.053 Uiso 1 1 calc R
C18 C 0.2033(3) 1.0086(2) -0.06709(10) 0.0448(6) Uani 1 1 d .
H18 H 0.1121 1.0343 -0.0617 0.054 Uiso 1 1 calc R
C19 C 0.2553(3) 0.9374(2) -0.02979(10) 0.0345(5) Uani 1 1 d .
H19 H 0.1996 0.9149 0.0012 0.041 Uiso 1 1 calc R
C20 C 0.6865(2) 0.78673(16) 0.13810(9) 0.0256(4) Uani 1 1 d .
H20 H 0.6195 0.7555 0.1142 0.031 Uiso 1 1 calc R
C21 C 0.7793(3) 0.72787(18) 0.16750(10) 0.0344(5) Uani 1 1 d .
H21 H 0.7775 0.6577 0.1634 0.041 Uiso 1 1 calc R
C22 C 0.8755(3) 0.77316(19) 0.20312(11) 0.0365(5) Uani 1 1 d .
H22 H 0.9405 0.7342 0.2240 0.044 Uiso 1 1 calc R
C23 C 0.8762(2) 0.87509(18) 0.20796(10) 0.0313(4) Uani 1 1 d .
H23 H 0.9417 0.9071 0.2322 0.038 Uiso 1 1 calc R
C24 C 0.7800(2) 0.93105(16) 0.17695(8) 0.0220(4) Uani 1 1 d .
C25 C 0.7669(2) 1.03766(15) 0.17875(8) 0.0215(4) Uani 1 1 d .
C26 C 0.8346(2) 1.11143(18) 0.21315(9) 0.0289(4) Uani 1 1 d .
H26 H 0.9030 1.0998 0.2417 0.035 Uiso 1 1 calc R
C27 C 0.7806(2) 1.20459(17) 0.19659(9) 0.0303(4) Uani 1 1 d .
H27 H 0.8057 1.2670 0.2125 0.036 Uiso 1 1 calc R
C28 C 0.6816(2) 1.18888(16) 0.15171(10) 0.0257(4) Uani 1 1 d .
H28 H 0.6320 1.2396 0.1321 0.031 Uiso 1 1 calc R
C29 C 0.66917(19) 1.08516(15) 0.14107(8) 0.0195(3) Uani 1 1 d .
C30 C 0.9805(2) 1.06691(18) 0.06372(10) 0.0303(4) Uani 1 1 d .
H30 H 0.9581 1.0038 0.0480 0.036 Uiso 1 1 calc R
C31 C 1.0711(2) 1.0841(2) 0.11006(10) 0.0343(5) Uani 1 1 d .
H31 H 1.1206 1.0349 0.1309 0.041 Uiso 1 1 calc R
C32 C 1.0752(2) 1.1891(2) 0.12007(12) 0.0384(6) Uani 1 1 d .
H32 H 1.1278 1.2222 0.1487 0.046 Uiso 1 1 calc R
C33 C 0.9863(3) 1.23446(18) 0.07931(11) 0.0373(5) Uani 1 1 d .
H33 H 0.9687 1.3037 0.0760 0.045 Uiso 1 1 calc R
C34 C 0.9283(2) 1.15939(18) 0.04449(9) 0.0305(4) Uani 1 1 d .
H34 H 0.8653 1.1692 0.0136 0.037 Uiso 1 1 calc R
C35 C 0.4347(2) 1.08618(16) 0.06631(9) 0.0254(4) Uani 1 1 d .
C36 C 0.65954(19) 0.99608(16) 0.03264(8) 0.0226(4) Uani 1 1 d .

loop_
_atom_site_aniso_label
_atom_site_aniso_U_11
_atom_site_aniso_U_22
_atom_site_aniso_U_33
_atom_site_aniso_U_23
_atom_site_aniso_U_13
_atom_site_aniso_U_12
Ru 0.01619(7) 0.01894(7) 0.01536(6) 0.00091(5) -0.00050(5) -0.00087(5)
Fe 0.01899(12) 0.02096(13) 0.02548(13) -0.00002(10) 0.00051(10) -0.00285(10)
O1 0.0222(7) 0.0345(8) 0.0214(6) 0.0001(6) 0.0067(5) -0.0014(6)
O2 0.0310(7) 0.0283(8) 0.0255(7) -0.0043(6) -0.0022(6) -0.0091(6)
O3 0.0351(9) 0.0436(10) 0.0520(10) 0.0222(9) 0.0010(8) 0.0123(8)
O4 0.0313(7) 0.0503(11) 0.0222(6) -0.0031(7) 0.0062(6) -0.0101(8)
N1 0.0197(7) 0.0234(8) 0.0144(6) 0.0004(6) 0.0006(5) 0.0003(6)
N2 0.0202(8) 0.0267(8) 0.0159(6) -0.0030(6) -0.0021(5) -0.0048(6)
N3 0.0199(7) 0.0210(8) 0.0183(7) 0.0026(6) 0.0019(6) 0.0022(6)
C1 0.0269(9) 0.0231(10) 0.0180(8) -0.0017(7) 0.0029(6) -0.0002(7)
C2 0.0267(9) 0.0334(11) 0.0238(8) -0.0023(8) 0.0047(7) 0.0052(8)
C3 0.0194(8) 0.0276(10) 0.0185(8) 0.0023(7) -0.0004(7) 0.0017(7)
C4 0.0234(9) 0.0300(10) 0.0234(9) 0.0018(8) 0.0014(7) -0.0084(8)
C5 0.0231(8) 0.0235(9) 0.0224(9) 0.0005(7) -0.0042(7) -0.0037(7)
C6 0.0348(11) 0.0294(10) 0.0222(9) -0.0044(8) -0.0018(8) -0.0022(9)
C7 0.0226(8) 0.0287(9) 0.0206(8) -0.0056(7) -0.0022(7) -0.0005(8)
C8 0.0232(8) 0.0301(11) 0.0186(7) -0.0005(7) 0.0023(6) -0.0039(7)
C9 0.0271(9) 0.0312(10) 0.0219(8) -0.0001(7) -0.0017(8) -0.0030(9)
C10 0.0293(10) 0.0447(13) 0.0278(10) 0.0055(9) -0.0029(8) 0.0031(10)
C11 0.0296(11) 0.0680(19) 0.0251(11) -0.0027(11) -0.0075(8) 0.0027(11)
C12 0.0343(12) 0.0602(18) 0.0305(10) -0.0136(11) -0.0056(9) -0.0075(12)
C13 0.0335(11) 0.0376(12) 0.0268(10) -0.0102(9) -0.0008(8) -0.0055(9)
C14 0.0281(10) 0.0296(10) 0.0196(8) -0.0047(7) -0.0039(7) -0.0019(8)
C15 0.0348(11) 0.0385(12) 0.0231(9) -0.0024(8) -0.0045(8) -0.0093(10)
C16 0.0631(16) 0.0356(13) 0.0271(10) 0.0021(10) -0.0068(10) -0.0176(12)
C17 0.0732(19) 0.0277(12) 0.0325(11) -0.0021(9) -0.0191(12) 0.0041(12)
C18 0.0523(14) 0.0470(15) 0.0349(11) -0.0075(11) -0.0120(11) 0.0199(13)
C19 0.0330(11) 0.0426(14) 0.0280(10) -0.0025(9) -0.0026(8) 0.0086(10)
C20 0.0313(10) 0.0221(9) 0.0234(9) -0.0001(7) 0.0031(8) 0.0023(8)
C21 0.0414(12) 0.0249(10) 0.0370(11) 0.0073(9) 0.0074(10) 0.0103(9)
C22 0.0292(11) 0.0388(13) 0.0414(12) 0.0178(10) 0.0008(10) 0.0098(10)
C23 0.0215(9) 0.0396(12) 0.0328(10) 0.0087(9) -0.0031(8) -0.0003(9)
C24 0.0182(8) 0.0270(10) 0.0207(8) 0.0043(7) -0.0006(7) -0.0021(7)
C25 0.0213(8) 0.0240(9) 0.0193(8) -0.0001(7) -0.0005(7) -0.0046(7)
C26 0.0274(10) 0.0359(11) 0.0235(9) -0.0033(8) -0.0016(8) -0.0110(8)
C27 0.0297(10) 0.0288(11) 0.0323(10) -0.0090(8) 0.0038(8) -0.0084(9)
C28 0.0216(9) 0.0214(9) 0.0343(10) -0.0043(8) 0.0050(8) -0.0009(7)
C29 0.0166(8) 0.0210(9) 0.0210(8) -0.0007(7) 0.0006(6) -0.0045(7)
C30 0.0279(11) 0.0304(11) 0.0326(10) -0.0022(8) 0.0071(8) -0.0007(8)
C31 0.0206(9) 0.0417(13) 0.0406(12) 0.0012(10) 0.0014(8) 0.0052(9)
C32 0.0224(10) 0.0468(14) 0.0459(13) -0.0082(11) 0.0044(9) -0.0151(9)
C33 0.0394(13) 0.0268(11) 0.0457(13) 0.0046(9) 0.0159(10) -0.0070(9)
C34 0.0289(10) 0.0370(12) 0.0256(9) 0.0074(8) 0.0064(8) 0.0000(9)
C35 0.0232(9) 0.0289(10) 0.0240(9) 0.0048(7) 0.0025(7) -0.0015(8)
C36 0.0205(8) 0.0274(10) 0.0199(7) 0.0007(7) -0.0010(6) -0.0039(7)

loop_
_atom_type_symbol
_atom_type_description
_atom_type_scat_dispersion_real
_atom_type_scat_dispersion_imag
_atom_type_scat_source
C C 0.0033 0.0016 'International Tables Vol C Tables 4.2.6.8 and 6.1.1.4'
H H 0.0000 0.0000 'International Tables Vol C Tables 4.2.6.8 and 6.1.1.4'
N N 0.0061 0.0033 'International Tables Vol C Tables 4.2.6.8 and 6.1.1.4'
O O 0.0106 0.0060 'International Tables Vol C Tables 4.2.6.8 and 6.1.1.4'
Fe Fe 0.3463 0.8444 'International Tables Vol C Tables 4.2.6.8 and 6.1.1.4'
Ru Ru -1.2594 0.8363 'International Tables Vol C Tables 4.2.6.8 and 6.1.1.4'

loop_
_geom_angle_atom_site_label_1
_geom_angle_atom_site_label_2
_geom_angle_atom_site_label_3
_geom_angle
C36 Ru C35 88.14(9)
C36 Ru C29 90.84(8)
C35 Ru C29 92.49(9)
C36 Ru N1 178.93(7)
C35 Ru N1 91.31(7)
C29 Ru N1 90.10(7)
C36 Ru N2 93.24(7)
C35 Ru N2 99.11(8)
C29 Ru N2 167.82(7)
N1 Ru N2 85.93(6)
C36 Ru N3 94.20(7)
C35 Ru N3 170.72(8)
C29 Ru N3 78.51(7)
N1 Ru N3 86.49(6)
N2 Ru N3 89.74(6)
C26 Fe C27 40.61(10)
C26 Fe C25 41.26(8)
C27 Fe C25 68.15(9)
C26 Fe C31 109.85(10)
C27 Fe C31 137.40(10)
C25 Fe C31 111.99(10)
C26 Fe C32 110.13(10)
C27 Fe C32 110.04(10)
C25 Fe C32 139.88(10)
C31 Fe C32 40.97(10)
C26 Fe C30 138.23(10)
C27 Fe C30 177.58(9)
C25 Fe C30 112.32(9)
C31 Fe C30 40.19(9)
C32 Fe C30 68.00(10)
C26 Fe C33 139.06(10)
C27 Fe C33 112.08(10)
C25 Fe C33 179.69(10)
C31 Fe C33 68.01(10)
C32 Fe C33 40.32(11)
C30 Fe C33 67.47(10)
C26 Fe C28 68.50(9)
C27 Fe C28 40.77(9)
C25 Fe C28 67.43(8)
C31 Fe C28 178.14(9)
C32 Fe C28 138.40(10)
C30 Fe C28 141.65(9)
C33 Fe C28 112.58(10)
C26 Fe C34 177.46(9)
C27 Fe C34 140.92(10)
C25 Fe C34 139.73(9)
C31 Fe C34 67.68(9)
C32 Fe C34 67.69(10)
C30 Fe C34 40.13(9)
C33 Fe C34 39.96(10)
C28 Fe C34 113.96(9)
C26 Fe C29 68.77(8)
C27 Fe C29 67.96(8)
C25 Fe C29 40.30(8)
C31 Fe C29 140.90(9)
C32 Fe C29 177.93(9)
C30 Fe C29 114.02(8)
C33 Fe C29 139.52(9)
C28 Fe C29 39.70(8)
C34 Fe C29 113.45(8)
C3 O1 C2 105.15(15)
C5 O2 C6 106.16(15)
C3 N1 C1 107.76(15)
C3 N1 Ru 125.27(13)
C1 N1 Ru 126.75(12)
C5 N2 C7 107.74(16)
C5 N2 Ru 126.68(13)
C7 N2 Ru 124.20(12)
C20 N3 C24 118.58(17)
C20 N3 Ru 125.59(14)
C24 N3 Ru 115.82(13)
N1 C1 C8 113.74(16)
N1 C1 C2 100.99(15)
C8 C1 C2 110.61(16)
O1 C2 C1 103.42(16)
N1 C3 O1 113.83(17)
N1 C3 C4 130.69(19)
O1 C3 C4 115.47(18)
C3 C4 C5 121.73(18)
N2 C5 O2 114.19(17)
N2 C5 C4 128.95(18)
O2 C5 C4 116.83(17)
O2 C6 C7 103.88(16)
N2 C7 C14 110.66(16)
N2 C7 C6 101.58(15)
C14 C7 C6 115.05(16)
C9 C8 C13 118.68(19)
C9 C8 C1 121.54(18)
C13 C8 C1 119.5(2)
C8 C9 C10 120.5(2)
C11 C10 C9 120.1(2)
C10 C11 C12 119.8(2)
C13 C12 C11 119.9(2)
C12 C13 C8 120.9(2)
C15 C14 C19 118.4(2)
C15 C14 C7 120.8(2)
C19 C14 C7 120.78(19)
C14 C15 C16 120.9(2)
C17 C16 C15 120.2(2)
C16 C17 C18 120.0(2)
C17 C18 C19 120.0(3)
C18 C19 C14 120.4(2)
N3 C20 C21 122.9(2)
C20 C21 C22 118.6(2)
C23 C22 C21 119.4(2)
C22 C23 C24 119.5(2)
N3 C24 C23 120.97(19)
N3 C24 C25 113.56(18)
C23 C24 C25 125.5(2)
C26 C25 C29 109.38(19)
C26 C25 C24 131.8(2)
C29 C25 C24 118.83(18)
C26 C25 Fe 68.62(12)
C29 C25 Fe 72.68(11)
C24 C25 Fe 125.61(15)
C27 C26 C25 107.16(19)
C27 C26 Fe 70.31(13)
C25 C26 Fe 70.13(11)
C26 C27 C28 108.29(19)
C26 C27 Fe 69.08(13)
C28 C27 Fe 70.64(12)
C29 C28 C27 109.18(19)
C29 C28 Fe 72.13(11)
C27 C28 Fe 68.59(12)
C28 C29 C25 105.95(17)
C28 C29 Ru 140.69(15)
C25 C29 Ru 112.92(14)
C28 C29 Fe 68.18(11)
C25 C29 Fe 67.02(10)
Ru C29 Fe 133.04(9)
C31 C30 C34 108.6(2)
C31 C30 Fe 69.58(13)
C34 C30 Fe 70.59(12)
C30 C31 C32 107.7(2)
C30 C31 Fe 70.23(12)
C32 C31 Fe 69.71(13)
C33 C32 C31 107.4(2)
C33 C32 Fe 70.23(13)
C31 C32 Fe 69.32(12)
C34 C33 C32 108.5(2)
C34 C33 Fe 70.41(12)
C32 C33 Fe 69.45(13)
C33 C34 C30 107.8(2)
C33 C34 Fe 69.63(13)
C30 C34 Fe 69.28(12)
O3 C35 Ru 175.3(2)
O4 C36 Ru 177.64(16)

loop_
_geom_bond_atom_site_label_1
_geom_bond_atom_site_label_2
_geom_bond_distance
Ru C36 1.8638(18)
Ru C35 1.872(2)
Ru C29 2.0693(18)
Ru N1 2.1341(15)
Ru N2 2.1504(16)
Ru N3 2.1628(16)
Fe C26 2.025(2)
Fe C27 2.041(2)
Fe C25 2.0447(19)
Fe C31 2.046(2)
Fe C32 2.051(2)
Fe C30 2.054(2)
Fe C33 2.061(2)
Fe C28 2.068(2)
Fe C34 2.071(2)
Fe C29 2.1203(18)
O1 C3 1.378(2)
O1 C2 1.445(3)
O2 C5 1.376(2)
O2 C6 1.448(3)
O3 C35 1.132(3)
O4 C36 1.138(2)
N1 C3 1.315(3)
N1 C1 1.477(2)
N2 C5 1.314(2)
N2 C7 1.482(2)
N3 C20 1.346(3)
N3 C24 1.358(3)
C1 C8 1.517(3)
C1 C2 1.524(3)
C3 C4 1.388(3)
C4 C5 1.390(3)
C6 C7 1.528(3)
C7 C14 1.514(3)
C8 C9 1.386(3)
C8 C13 1.394(3)
C9 C10 1.395(3)
C10 C11 1.382(4)
C11 C12 1.387(4)
C12 C13 1.384(3)
C14 C15 1.385(3)
C14 C19 1.401(3)
C15 C16 1.386(3)
C16 C17 1.376(4)
C17 C18 1.380(4)
C18 C19 1.388(4)
C20 C21 1.376(3)
C21 C22 1.384(4)
C22 C23 1.377(3)
C23 C24 1.395(3)
C24 C25 1.441(3)
C25 C26 1.434(3)
C25 C29 1.437(3)
C26 C27 1.411(3)
C27 C28 1.432(3)
C28 C29 1.423(3)
C30 C31 1.408(3)
C30 C34 1.415(3)
C31 C32 1.433(4)
C32 C33 1.417(4)
C33 C34 1.412(3)
